data_7709262
loop_
_publ_author_name
'Munshi, Sandip'
'Sinha, Arup'
'Yiga, Solomon'
'Banerjee, Sridhar'
'Singh, Reena'
'Hossain, Md. Kamal'
'Haukka, Matti'
'Valiati, Andrei Felipe'
'Huelsmann, Ricardo Dagnoni'
'Martendal, Edmar'
'Peralta, Rosely'
'Xavier, Fernando'
'Wendt, Ola F.'
'Paine, Tapan K.'
'Nordlander, Ebbe'

_publ_section_title
;
 Hydrogen-atom and oxygen-atom transfer reactivities of iron(iv)-oxo
 complexes of quinoline-substituted pentadentate ligands
;
_journal_name_full 'Dalton Transactions'
_journal_paper_doi 10.1039/D1DT03381F
_journal_year 2022
_chemical_formula_moiety '4(C27 H23 Fe N5 O), 8(Cl O4), 4(H2 O)'
_chemical_formula_sum 'C108 H100 Cl8 Fe4 N20 O40'
_chemical_formula_weight 2825.07
_space_group_crystal_system monoclinic
_space_group_IT_number 14
_space_group_name_Hall '-P 2yn'
_space_group_name_H-M_alt 'P 1 21/n 1'
_atom_sites_solution_hydrogens mixed
_atom_sites_solution_primary direct
_audit_creation_date 2021-10-30
_audit_creation_method
;
Olex2 1.3
(compiled 2020.11.12 svn.r5f609507 for OlexSys, GUI svn.r6408)
;
_audit_update_record
;
2021-11-01 deposited with the CCDC.	2021-12-08 downloaded from the CCDC.
;
_cell_angle_alpha 90
_cell_angle_beta 99.235(4)
_cell_angle_gamma 90
_cell_formula_units_Z 1
_cell_length_a 12.4606(13)
_cell_length_b 17.2148(19)
_cell_length_c 13.1304(13)
_cell_measurement_reflns_used 4646
_cell_measurement_temperature 130.0
_cell_measurement_theta_max 24.82
_cell_measurement_theta_min 2.37
_cell_volume 2780.1(5)
_computing_cell_refinement 'SAINT V8.38A (Bruker, 2018)'
_computing_data_reduction 'SAINT V8.38A (Bruker, 2018)'
_computing_molecular_graphics 'Olex2 1.3 (Dolomanov et al., 2009)'
_computing_publication_material 'Olex2 1.3 (Dolomanov et al., 2009)'
_computing_structure_refinement 'SHELXL 2018/3 (Sheldrick, 2015)'
_computing_structure_solution 'SHELXS-1997  (Sheldrick, 2008)'
_diffrn_ambient_temperature 130.0
_diffrn_measured_fraction_theta_full 0.992
_diffrn_measured_fraction_theta_max 0.992
_diffrn_measurement_device_type 'Bruker APEX-III CCD'
_diffrn_measurement_method '\f and \w scans'
_diffrn_radiation_type MoK\a
_diffrn_radiation_wavelength 0.71073
_diffrn_reflns_av_R_equivalents 0.1051
_diffrn_reflns_av_unetI/netI 0.0968
_diffrn_reflns_Laue_measured_fraction_full 0.992
_diffrn_reflns_Laue_measured_fraction_max 0.992
_diffrn_reflns_limit_h_max 14
_diffrn_reflns_limit_h_min -14
_diffrn_reflns_limit_k_max 20
_diffrn_reflns_limit_k_min -20
_diffrn_reflns_limit_l_max 15
_diffrn_reflns_limit_l_min -14
_diffrn_reflns_number 20724
_diffrn_reflns_point_group_measured_fraction_full 0.992
_diffrn_reflns_point_group_measured_fraction_max 0.992
_diffrn_reflns_theta_full 25.065
_diffrn_reflns_theta_max 25.065
_diffrn_reflns_theta_min 2.459
_diffrn_source_current 1.0
_diffrn_source_power 0.05
_diffrn_source_voltage 50.0
_diffrn_standards_number 0
_exptl_absorpt_coefficient_mu 0.805
_exptl_absorpt_correction_T_max 0.7452
_exptl_absorpt_correction_T_min 0.5710
_exptl_absorpt_correction_type multi-scan
_exptl_absorpt_process_details
;
SADABS-2016/2 (Bruker,2016/2) was used for absorption correction.
wR2(int) was 0.1486 before and 0.0840 after correction.
The Ratio of minimum to maximum transmission is 0.7662.
The \l/2 correction factor is Not present.
;
_exptl_crystal_colour 'metallic light green'
_exptl_crystal_colour_lustre metallic
_exptl_crystal_colour_modifier light
_exptl_crystal_colour_primary green
_exptl_crystal_density_diffrn 1.687
_exptl_crystal_description needle
_exptl_crystal_F_000 1448
_exptl_crystal_size_max 0.2
_exptl_crystal_size_mid 0.12
_exptl_crystal_size_min 0.1
_refine_diff_density_max 0.847
_refine_diff_density_min -0.845
_refine_diff_density_rms 0.119
_refine_ls_extinction_method none
_refine_ls_goodness_of_fit_ref 1.291
_refine_ls_hydrogen_treatment constr
_refine_ls_matrix_type full
_refine_ls_number_parameters 415
_refine_ls_number_reflns 4905
_refine_ls_number_restraints 0
_refine_ls_restrained_S_all 1.291
_refine_ls_R_factor_all 0.1354
_refine_ls_R_factor_gt 0.0928
_refine_ls_shift/su_max 0.000
_refine_ls_shift/su_mean 0.000
_refine_ls_structure_factor_coef Fsqd
_refine_ls_weighting_details 'w=1/[\s^2^(Fo^2^)+(0.1000P)^2^] where P=(Fo^2^+2Fc^2^)/3'
_refine_ls_weighting_scheme calc
_refine_ls_wR_factor_gt 0.2150
_refine_ls_wR_factor_ref 0.2321
_reflns_Friedel_coverage 0.000
_reflns_number_gt 3311
_reflns_number_total 4905
_reflns_threshold_expression 'I > 2\s(I)'
_cod_data_source_file d1dt03381f2.cif
_cod_data_source_block mo_tkp160419_0m_a
_cod_database_code 7709262
_shelx_shelxl_version_number 2018/3
_shelx_space_group_comment
;
The symmetry employed for this shelxl refinement is uniquely defined
by the following loop, which should always be used as a source of
symmetry information in preference to the above space-group names.
They are only intended as comments.
;
_olex2_refinement_description
;
1. Fixed Uiso
 At 1.2 times of:
  All C(H) groups, All C(H,H) groups
 At 1.5 times of:
  All O(H,H) groups
2. Others
 Fixed Sof: O7(0.5) O8B(0.5) O9(0.5) O2B(0.5) O2A(0.5) O8A(0.5) O2(0.5) O8(0.5)
3.a Free rotating group:
 O10(H10A,H10B)
3.b Ternary CH refined with riding coordinates:
 C00Y(H00Y)
3.c Secondary CH2 refined with riding coordinates:
 C00P(H00A,H00B), C00S(H00C,H00E)
3.d Aromatic/amide H refined with riding coordinates:
 C00D(H00D), C00G(H00G), C00K(H00K), C00M(H00M), C00O(H00O), C00Q(H00Q),
 C00R(H00R), C00T(H00T), C00V(H00V), C00W(H00W), C00X(H00X), C00Z(H00Z),
 C010(H010), C012(H012), C013(H013), C015(H015), C016(H016), C017(H017)
;
_olex2_submission_special_instructions 'No special instructions were received'

loop_
_space_group_symop_operation_xyz
'x, y, z'
'-x+1/2, y+1/2, -z+1/2'
'-x, -y, -z'
'x-1/2, -y-1/2, z-1/2'

loop_
_atom_site_label
_atom_site_type_symbol
_atom_site_fract_x
_atom_site_fract_y
_atom_site_fract_z
_atom_site_U_iso_or_equiv
_atom_site_adp_type
_atom_site_occupancy
_atom_site_site_symmetry_order
_atom_site_calc_flag
_atom_site_refinement_flags_posn
_atom_site_refinement_flags_adp
_atom_site_refinement_flags_occupancy
_atom_site_disorder_assembly
_atom_site_disorder_group
Fe1 Fe 0.60391(7) 0.70562(6) 0.28520(7) 0.0265(3) Uani 1 1 d . . . . .
Cl02 Cl 0.47623(16) 0.64498(11) 0.66729(15) 0.0426(5) Uani 1 1 d . . . . .
Cl03 Cl 0.83195(15) 0.42847(12) -0.12072(15) 0.0453(5) Uani 1 1 d . . . . .
O1 O 0.6673(4) 0.7892(3) 0.3048(3) 0.0378(12) Uani 1 1 d . . . . .
N5 N 0.5273(4) 0.7161(3) 0.1377(4) 0.0315(14) Uani 1 1 d . . . . .
N1 N 0.4688(4) 0.7371(4) 0.3360(4) 0.0279(13) Uani 1 1 d . . . . .
N2 N 0.6660(4) 0.6649(4) 0.4219(4) 0.0315(14) Uani 1 1 d . . . . .
N4 N 0.7180(4) 0.6459(3) 0.2305(4) 0.0274(13) Uani 1 1 d . . . . .
O3 O 0.3667(4) 0.6403(3) 0.6875(5) 0.0558(16) Uani 1 1 d . . . . .
N3 N 0.5314(4) 0.5982(3) 0.2759(4) 0.0289(13) Uani 1 1 d . . . . .
O4 O 0.7642(5) 0.3625(3) -0.1481(5) 0.0641(18) Uani 1 1 d . . . . .
O5 O 0.9146(5) 0.4089(4) -0.0375(4) 0.0633(17) Uani 1 1 d . . . . .
C00D C 0.7901(5) 0.6719(4) 0.1724(4) 0.0288(16) Uani 1 1 d . . . . .
H00D H 0.793049 0.725808 0.157674 0.035 Uiso 1 1 calc R U . . .
O6 O 0.4864(5) 0.5991(4) 0.5796(5) 0.077(2) Uani 1 1 d . . . . .
C00F C 0.4791(5) 0.6501(4) 0.0997(5) 0.0318(17) Uani 1 1 d . . . . .
C00G C 0.8603(5) 0.6214(5) 0.1334(4) 0.0322(18) Uani 1 1 d . . . . .
H00G H 0.911423 0.640610 0.093129 0.039 Uiso 1 1 calc R U . . .
C00H C 0.4023(6) 0.6785(4) 0.3507(5) 0.0311(17) Uani 1 1 d . . . . .
C00I C 0.7148(5) 0.5689(4) 0.2515(5) 0.0313(17) Uani 1 1 d . . . . .
C00J C 0.6714(5) 0.5873(5) 0.4242(5) 0.0332(18) Uani 1 1 d . . . . .
C00K C 0.4406(6) 0.8113(4) 0.3499(5) 0.0327(17) Uani 1 1 d . . . . .
H00K H 0.489937 0.851937 0.341113 0.039 Uiso 1 1 calc R U . . .
C00L C 0.5264(5) 0.7802(5) 0.0724(5) 0.0339(18) Uani 1 1 d . . . . .
C00M C 0.7802(6) 0.5160(5) 0.2137(5) 0.0347(17) Uani 1 1 d . . . . .
H00M H 0.774620 0.462184 0.227981 0.042 Uiso 1 1 calc R U . . .
O7 O 0.7619(8) 0.4860(6) -0.0700(8) 0.029(2) Uani 0.5 1 d . . P A 1
C00O C 0.6985(5) 0.7064(5) 0.5073(5) 0.0357(18) Uani 1 1 d . . . . .
H00O H 0.689318 0.761169 0.505871 0.043 Uiso 1 1 calc R U . . .
C00P C 0.4901(6) 0.5800(5) 0.1662(5) 0.0387(19) Uani 1 1 d . . . . .
H00A H 0.540463 0.543046 0.140465 0.046 Uiso 1 1 calc R U . . .
H00B H 0.418357 0.554381 0.161208 0.046 Uiso 1 1 calc R U . . .
C00Q C 0.2993(6) 0.6934(5) 0.3756(6) 0.043(2) Uani 1 1 d . . . . .
H00Q H 0.250514 0.652298 0.383489 0.052 Uiso 1 1 calc R U . . .
C00R C 0.7154(6) 0.5473(5) 0.5120(6) 0.047(2) Uani 1 1 d . . . . .
H00R H 0.719040 0.492208 0.512551 0.056 Uiso 1 1 calc R U . . .
C00S C 0.4442(6) 0.5974(4) 0.3412(5) 0.0367(18) Uani 1 1 d . . . . .
H00C H 0.473424 0.576789 0.410538 0.044 Uiso 1 1 calc R U . . .
H00E H 0.384084 0.563107 0.309745 0.044 Uiso 1 1 calc R U . . .
C00T C 0.7454(6) 0.6705(6) 0.5976(5) 0.046(2) Uani 1 1 d . . . . .
H00T H 0.771251 0.700491 0.657254 0.055 Uiso 1 1 calc R U . . .
C00U C 0.4780(6) 0.7733(5) -0.0315(5) 0.043(2) Uani 1 1 d . . . . .
C00V C 0.8552(6) 0.5427(5) 0.1538(5) 0.0374(19) Uani 1 1 d . . . . .
H00V H 0.902331 0.507378 0.127228 0.045 Uiso 1 1 calc R U . . .
C00W C 0.7543(7) 0.5907(6) 0.6002(5) 0.051(2) Uani 1 1 d . . . . .
H00W H 0.786770 0.565291 0.661754 0.061 Uiso 1 1 calc R U . . .
C00X C 0.3419(7) 0.8289(5) 0.3766(5) 0.043(2) Uani 1 1 d . . . . .
H00X H 0.323168 0.881500 0.386840 0.051 Uiso 1 1 calc R U . . .
C00Y C 0.6320(6) 0.5524(5) 0.3204(6) 0.0361(18) Uani 1 1 d . . . . .
H00Y H 0.616662 0.495625 0.324938 0.043 Uiso 1 1 calc R U . . .
C00Z C 0.5731(6) 0.8508(5) 0.1071(5) 0.0408(19) Uani 1 1 d . . . . .
H00Z H 0.602043 0.857038 0.178101 0.049 Uiso 1 1 calc R U . . .
C010 C 0.4865(7) 0.8368(6) -0.0994(6) 0.055(2) Uani 1 1 d . . . . .
H010 H 0.457481 0.831557 -0.170555 0.066 Uiso 1 1 calc R U . . .
O8B O 0.5402(9) 0.5978(7) 0.7484(8) 0.041(3) Uiso 0.5 1 d . . P B 2
C012 C 0.2703(7) 0.7710(5) 0.3885(6) 0.045(2) Uani 1 1 d . . . . .
H012 H 0.200959 0.783280 0.405461 0.054 Uiso 1 1 calc R U . . .
C013 C 0.4235(7) 0.7053(6) -0.0682(6) 0.053(2) Uani 1 1 d . . . . .
H013 H 0.387376 0.701734 -0.137467 0.064 Uiso 1 1 calc R U . . .
O9 O 0.8748(11) 0.4738(8) -0.1930(8) 0.054(4) Uani 0.5 1 d . . P A 1
C015 C 0.4237(7) 0.6447(6) -0.0021(6) 0.057(3) Uani 1 1 d . . . . .
H015 H 0.386242 0.598194 -0.024829 0.068 Uiso 1 1 calc R U . . .
C016 C 0.5341(8) 0.9032(7) -0.0656(7) 0.061(3) Uani 1 1 d . . . . .
H016 H 0.538929 0.944794 -0.112185 0.073 Uiso 1 1 calc R U . . .
C017 C 0.5778(7) 0.9114(5) 0.0408(6) 0.055(2) Uani 1 1 d . . . . .
H017 H 0.610265 0.959055 0.065692 0.066 Uiso 1 1 calc R U . . .
O2B O 0.4898(11) 0.7198(7) 0.6147(11) 0.064(4) Uiso 0.5 1 d . . P B 2
O10 O 0.6246(12) 0.5743(10) -0.0261(12) 0.182(5) Uani 1 1 d G . . . .
H10A H 0.654669 0.562046 -0.079351 0.273 Uiso 1 1 d G U . . .
H10B H 0.574138 0.539514 -0.025188 0.273 Uiso 1 1 d G U . . .
O2A O 0.5145(10) 0.7220(7) 0.6763(10) 0.053(3) Uiso 0.5 1 d . . P B 1
O8A O 0.5540(13) 0.6392(10) 0.7533(12) 0.083(5) Uiso 0.5 1 d . . P B 1
O2 O 0.7682(16) 0.4926(12) -0.1201(14) 0.090(7) Uiso 0.5 1 d . . P A 2
O8 O 0.8839(12) 0.4340(9) -0.2157(11) 0.065(5) Uiso 0.5 1 d . . P A 2

loop_
_atom_site_aniso_label
_atom_site_aniso_U_11
_atom_site_aniso_U_22
_atom_site_aniso_U_33
_atom_site_aniso_U_23
_atom_site_aniso_U_13
_atom_site_aniso_U_12
Fe1 0.0208(5) 0.0417(7) 0.0170(5) 0.0030(4) 0.0027(4) -0.0023(5)
Cl02 0.0378(11) 0.0397(12) 0.0539(12) -0.0137(9) 0.0182(9) -0.0024(9)
Cl03 0.0305(10) 0.0502(13) 0.0529(12) 0.0066(10) 0.0000(9) 0.0046(9)
O1 0.036(3) 0.051(3) 0.024(2) 0.004(2) 0.000(2) -0.003(2)
N5 0.023(3) 0.048(4) 0.025(3) 0.002(3) 0.007(2) 0.003(3)
N1 0.026(3) 0.043(4) 0.012(2) -0.006(2) -0.003(2) -0.003(3)
N2 0.022(3) 0.049(4) 0.025(3) 0.007(3) 0.009(2) -0.002(3)
N4 0.014(3) 0.047(4) 0.021(3) -0.001(3) 0.002(2) -0.001(3)
O3 0.041(3) 0.050(4) 0.082(4) -0.024(3) 0.029(3) -0.009(3)
N3 0.024(3) 0.036(4) 0.030(3) 0.002(3) 0.010(2) -0.005(3)
O4 0.070(4) 0.048(4) 0.067(4) -0.014(3) -0.014(3) 0.001(3)
O5 0.044(4) 0.095(5) 0.048(3) 0.002(3) -0.004(3) 0.007(3)
C00D 0.019(3) 0.050(5) 0.015(3) 0.007(3) -0.001(3) -0.006(3)
O6 0.072(5) 0.107(6) 0.063(4) -0.031(4) 0.042(4) -0.020(4)
C00F 0.021(3) 0.052(5) 0.022(3) -0.005(3) 0.003(3) -0.006(3)
C00G 0.021(4) 0.065(6) 0.010(3) -0.005(3) 0.004(3) 0.003(4)
C00H 0.031(4) 0.045(5) 0.017(3) -0.006(3) 0.003(3) -0.003(4)
C00I 0.025(4) 0.044(5) 0.025(3) 0.002(3) 0.004(3) 0.000(3)
C00J 0.025(4) 0.049(5) 0.028(4) 0.015(3) 0.014(3) 0.010(3)
C00K 0.041(4) 0.043(5) 0.015(3) 0.000(3) 0.008(3) 0.000(4)
C00L 0.021(4) 0.059(5) 0.022(3) 0.004(3) 0.002(3) 0.005(3)
C00M 0.032(4) 0.048(5) 0.024(3) 0.000(3) 0.004(3) 0.001(4)
O7 0.024(5) 0.029(6) 0.030(6) 0.004(5) -0.005(5) 0.003(4)
C00O 0.024(4) 0.063(5) 0.021(3) 0.008(3) 0.007(3) -0.002(4)
C00P 0.024(4) 0.055(5) 0.038(4) -0.013(4) 0.006(3) -0.006(4)
C00Q 0.037(4) 0.059(6) 0.036(4) -0.002(4) 0.011(3) -0.010(4)
C00R 0.042(5) 0.065(6) 0.040(4) 0.022(4) 0.026(4) 0.010(4)
C00S 0.026(4) 0.051(5) 0.037(4) 0.000(4) 0.014(3) -0.004(4)
C00T 0.026(4) 0.091(7) 0.022(4) 0.010(4) 0.001(3) -0.003(4)
C00U 0.024(4) 0.082(6) 0.021(4) 0.007(4) 0.003(3) 0.000(4)
C00V 0.030(4) 0.063(6) 0.018(3) -0.009(3) -0.001(3) 0.011(4)
C00W 0.042(5) 0.089(7) 0.022(4) 0.023(4) 0.008(3) 0.018(5)
C00X 0.054(5) 0.051(5) 0.023(4) -0.015(3) 0.006(4) 0.006(4)
C00Y 0.028(4) 0.041(5) 0.043(4) 0.011(4) 0.016(3) 0.009(3)
C00Z 0.037(4) 0.058(5) 0.026(4) 0.012(4) 0.003(3) 0.000(4)
C010 0.034(5) 0.098(8) 0.033(4) 0.021(5) 0.006(4) 0.007(5)
C012 0.037(5) 0.065(6) 0.036(4) -0.010(4) 0.016(4) 0.008(4)
C013 0.043(5) 0.098(7) 0.015(3) 0.000(4) -0.005(3) -0.005(5)
O9 0.085(10) 0.048(8) 0.035(6) 0.014(6) 0.025(6) 0.031(7)
C015 0.041(5) 0.103(8) 0.027(4) -0.024(5) 0.006(4) -0.018(5)
C016 0.052(6) 0.089(8) 0.043(5) 0.030(5) 0.009(4) 0.012(6)
C017 0.054(6) 0.060(6) 0.051(5) 0.014(4) 0.007(4) -0.001(5)
O10 0.146(12) 0.229(15) 0.177(13) -0.040(11) 0.049(9) -0.034(10)

loop_
_atom_type_symbol
_atom_type_description
_atom_type_scat_dispersion_real
_atom_type_scat_dispersion_imag
_atom_type_scat_source
C C 0.0033 0.0016 'International Tables Vol C Tables 4.2.6.8 and 6.1.1.4'
H H 0.0000 0.0000 'International Tables Vol C Tables 4.2.6.8 and 6.1.1.4'
Cl Cl 0.1484 0.1585 'International Tables Vol C Tables 4.2.6.8 and 6.1.1.4'
Fe Fe 0.3463 0.8444 'International Tables Vol C Tables 4.2.6.8 and 6.1.1.4'
N N 0.0061 0.0033 'International Tables Vol C Tables 4.2.6.8 and 6.1.1.4'
O O 0.0106 0.0060 'International Tables Vol C Tables 4.2.6.8 and 6.1.1.4'

loop_
_geom_angle_atom_site_label_1
_geom_angle_atom_site_label_2
_geom_angle_atom_site_label_3
_geom_angle
_geom_angle_site_symmetry_1
_geom_angle_site_symmetry_3
_geom_angle_publ_flag
O1 Fe1 N5 102.3(2) . . ?
O1 Fe1 N1 96.9(2) . . ?
O1 Fe1 N2 93.5(2) . . ?
O1 Fe1 N4 99.0(2) . . ?
O1 Fe1 N3 174.2(2) . . ?
N5 Fe1 N3 83.6(2) . . ?
N1 Fe1 N5 90.1(2) . . ?
N1 Fe1 N3 83.0(2) . . ?
N2 Fe1 N5 163.9(3) . . ?
N2 Fe1 N1 91.2(2) . . ?
N2 Fe1 N4 86.9(2) . . ?
N2 Fe1 N3 80.7(2) . . ?
N4 Fe1 N5 87.4(2) . . ?
N4 Fe1 N1 164.1(2) . . ?
N4 Fe1 N3 81.1(2) . . ?
O3 Cl02 O8B 104.9(5) . . ?
O3 Cl02 O2B 108.6(6) . . ?
O6 Cl02 O3 109.3(4) . . ?
O6 Cl02 O8B 99.9(6) . . ?
O6 Cl02 O2B 94.2(6) . . ?
O8B Cl02 O2B 136.7(7) . . ?
O2A Cl02 O3 110.9(6) . . ?
O2A Cl02 O6 121.3(6) . . ?
O8A Cl02 O3 114.3(7) . . ?
O8A Cl02 O6 119.1(8) . . ?
O8A Cl02 O2A 79.2(9) . . ?
O4 Cl03 O7 105.5(5) . . ?
O4 Cl03 O8 99.1(6) . . ?
O5 Cl03 O4 109.4(4) . . ?
O5 Cl03 O7 102.2(5) . . ?
O5 Cl03 O8 107.5(6) . . ?
O9 Cl03 O4 123.3(6) . . ?
O9 Cl03 O5 110.3(6) . . ?
O9 Cl03 O7 103.8(7) . . ?
O2 Cl03 O4 109.0(9) . . ?
O2 Cl03 O5 122.8(8) . . ?
O2 Cl03 O8 106.5(10) . . ?
C00F N5 Fe1 113.2(5) . . ?
C00F N5 C00L 118.8(6) . . ?
C00L N5 Fe1 127.9(5) . . ?
C00H N1 Fe1 114.8(5) . . ?
C00H N1 C00K 121.0(6) . . ?
C00K N1 Fe1 124.0(5) . . ?
C00J N2 Fe1 112.8(4) . . ?
C00O N2 Fe1 126.7(5) . . ?
C00O N2 C00J 120.5(6) . . ?
C00D N4 Fe1 128.1(5) . . ?
C00D N4 C00I 119.0(6) . . ?
C00I N4 Fe1 112.7(4) . . ?
C00P N3 Fe1 109.2(4) . . ?
C00P N3 C00S 112.7(5) . . ?
C00P N3 C00Y 113.7(5) . . ?
C00S N3 Fe1 109.2(4) . . ?
C00S N3 C00Y 114.0(5) . . ?
C00Y N3 Fe1 96.7(4) . . ?
N4 C00D H00D 119.4 . . ?
N4 C00D C00G 121.3(7) . . ?
C00G C00D H00D 119.4 . . ?
N5 C00F C00P 118.5(6) . . ?
N5 C00F C015 122.1(7) . . ?
C015 C00F C00P 119.3(7) . . ?
C00D C00G H00G 120.3 . . ?
C00V C00G C00D 119.4(7) . . ?
C00V C00G H00G 120.3 . . ?
N1 C00H C00Q 120.4(7) . . ?
N1 C00H C00S 117.2(6) . . ?
C00Q C00H C00S 122.3(7) . . ?
N4 C00I C00M 122.5(7) . . ?
N4 C00I C00Y 110.7(6) . . ?
C00M C00I C00Y 126.8(7) . . ?
N2 C00J C00R 121.9(7) . . ?
N2 C00J C00Y 111.9(6) . . ?
C00R C00J C00Y 126.1(7) . . ?
N1 C00K H00K 119.6 . . ?
N1 C00K C00X 120.7(7) . . ?
C00X C00K H00K 119.6 . . ?
N5 C00L C00U 119.2(7) . . ?
C00Z C00L N5 121.8(6) . . ?
C00Z C00L C00U 118.9(7) . . ?
C00I C00M H00M 120.7 . . ?
C00I C00M C00V 118.6(7) . . ?
C00V C00M H00M 120.7 . . ?
N2 C00O H00O 119.6 . . ?
N2 C00O C00T 120.8(8) . . ?
C00T C00O H00O 119.6 . . ?
N3 C00P H00A 109.1 . . ?
N3 C00P H00B 109.1 . . ?
C00F C00P N3 112.6(6) . . ?
C00F C00P H00A 109.1 . . ?
C00F C00P H00B 109.1 . . ?
H00A C00P H00B 107.8 . . ?
C00H C00Q H00Q 121.0 . . ?
C00H C00Q C012 117.9(7) . . ?
C012 C00Q H00Q 121.0 . . ?
C00J C00R H00R 121.1 . . ?
C00J C00R C00W 117.7(8) . . ?
C00W C00R H00R 121.1 . . ?
N3 C00S C00H 109.5(6) . . ?
N3 C00S H00C 109.8 . . ?
N3 C00S H00E 109.8 . . ?
C00H C00S H00C 109.8 . . ?
C00H C00S H00E 109.8 . . ?
H00C C00S H00E 108.2 . . ?
C00O C00T H00T 120.4 . . ?
C00W C00T C00O 119.3(8) . . ?
C00W C00T H00T 120.4 . . ?
C00L C00U C010 118.6(8) . . ?
C013 C00U C00L 121.0(7) . . ?
C013 C00U C010 120.4(7) . . ?
C00G C00V C00M 119.3(7) . . ?
C00G C00V H00V 120.4 . . ?
C00M C00V H00V 120.4 . . ?
C00R C00W H00W 120.1 . . ?
C00T C00W C00R 119.7(7) . . ?
C00T C00W H00W 120.1 . . ?
C00K C00X H00X 120.0 . . ?
C012 C00X C00K 120.0(8) . . ?
C012 C00X H00X 120.0 . . ?
N3 C00Y H00Y 112.1 . . ?
C00I C00Y N3 105.9(5) . . ?
C00I C00Y H00Y 112.1 . . ?
C00J C00Y N3 105.8(6) . . ?
C00J C00Y C00I 108.4(6) . . ?
C00J C00Y H00Y 112.1 . . ?
C00L C00Z H00Z 119.5 . . ?
C017 C00Z C00L 121.1(7) . . ?
C017 C00Z H00Z 119.5 . . ?
C00U C010 H010 119.2 . . ?
C016 C010 C00U 121.6(8) . . ?
C016 C010 H010 119.2 . . ?
C00Q C012 H012 120.1 . . ?
C00X C012 C00Q 119.8(7) . . ?
C00X C012 H012 120.1 . . ?
C00U C013 H013 120.9 . . ?
C015 C013 C00U 118.2(7) . . ?
C015 C013 H013 120.9 . . ?
C00F C015 H015 119.8 . . ?
C013 C015 C00F 120.4(8) . . ?
C013 C015 H015 119.8 . . ?
C010 C016 H016 120.2 . . ?
C010 C016 C017 119.5(8) . . ?
C017 C016 H016 120.2 . . ?
C00Z C017 C016 120.1(9) . . ?
C00Z C017 H017 119.9 . . ?
C016 C017 H017 119.9 . . ?
H10A O10 H10B 104.5 . . ?
Cl02 O2A O8A 49.4(7) . . ?
Cl02 O8A O2A 51.3(7) . . ?

loop_
_geom_bond_atom_site_label_1
_geom_bond_atom_site_label_2
_geom_bond_distance
_geom_bond_site_symmetry_2
_geom_bond_publ_flag
Fe1 O1 1.642(5) . ?
Fe1 N5 2.025(5) . ?
Fe1 N1 1.984(6) . ?
Fe1 N2 1.966(5) . ?
Fe1 N4 1.981(5) . ?
Fe1 N3 2.053(6) . ?
Cl02 O3 1.434(5) . ?
Cl02 O6 1.419(6) . ?
Cl02 O8B 1.468(11) . ?
Cl02 O2B 1.483(13) . ?
Cl02 O2A 1.407(12) . ?
Cl02 O8A 1.368(16) . ?
Cl03 O4 1.426(6) . ?
Cl03 O5 1.417(6) . ?
Cl03 O7 1.541(11) . ?
Cl03 O9 1.399(11) . ?
Cl03 O2 1.36(2) . ?
Cl03 O8 1.497(15) . ?
N5 C00F 1.343(9) . ?
N5 C00L 1.396(9) . ?
N1 C00H 1.340(9) . ?
N1 C00K 1.344(9) . ?
N2 C00J 1.338(9) . ?
N2 C00O 1.336(9) . ?
N4 C00D 1.345(8) . ?
N4 C00I 1.357(9) . ?
N3 C00P 1.483(8) . ?
N3 C00S 1.489(8) . ?
N3 C00Y 1.517(9) . ?
C00D H00D 0.9500 . ?
C00D C00G 1.388(10) . ?
C00F C00P 1.483(10) . ?
C00F C015 1.406(10) . ?
C00G H00G 0.9500 . ?
C00G C00V 1.383(10) . ?
C00H C00Q 1.398(10) . ?
C00H C00S 1.503(10) . ?
C00I C00M 1.368(10) . ?
C00I C00Y 1.504(9) . ?
C00J C00R 1.378(9) . ?
C00J C00Y 1.497(10) . ?
C00K H00K 0.9500 . ?
C00K C00X 1.366(10) . ?
C00L C00U 1.405(9) . ?
C00L C00Z 1.392(10) . ?
C00M H00M 0.9500 . ?
C00M C00V 1.393(10) . ?
C00O H00O 0.9500 . ?
C00O C00T 1.381(10) . ?
C00P H00A 0.9900 . ?
C00P H00B 0.9900 . ?
C00Q H00Q 0.9500 . ?
C00Q C012 1.401(11) . ?
C00R H00R 0.9500 . ?
C00R C00W 1.399(12) . ?
C00S H00C 0.9900 . ?
C00S H00E 0.9900 . ?
C00T H00T 0.9500 . ?
C00T C00W 1.378(12) . ?
C00U C010 1.426(11) . ?
C00U C013 1.399(12) . ?
C00V H00V 0.9500 . ?
C00W H00W 0.9500 . ?
C00X H00X 0.9500 . ?
C00X C012 1.363(11) . ?
C00Y H00Y 1.0000 . ?
C00Z H00Z 0.9500 . ?
C00Z C017 1.366(10) . ?
C010 H010 0.9500 . ?
C010 C016 1.331(13) . ?
C012 H012 0.9500 . ?
C013 H013 0.9500 . ?
C013 C015 1.358(12) . ?
C015 H015 0.9500 . ?
C016 H016 0.9500 . ?
C016 C017 1.422(12) . ?
C017 H017 0.9500 . ?
O10 H10A 0.8697 . ?
O10 H10B 0.8700 . ?
O2A O8A 1.77(2) . ?

loop_
_geom_torsion_atom_site_label_1
_geom_torsion_atom_site_label_2
_geom_torsion_atom_site_label_3
_geom_torsion_atom_site_label_4
_geom_torsion
_geom_torsion_site_symmetry_1
_geom_torsion_site_symmetry_2
_geom_torsion_site_symmetry_3
_geom_torsion_site_symmetry_4
_geom_torsion_publ_flag
Fe1 N5 C00F C00P -1.8(8) . . . . ?
Fe1 N5 C00F C015 -178.5(6) . . . . ?
Fe1 N5 C00L C00U 173.2(5) . . . . ?
Fe1 N5 C00L C00Z -6.3(9) . . . . ?
Fe1 N1 C00H C00Q -173.1(5) . . . . ?
Fe1 N1 C00H C00S 8.1(7) . . . . ?
Fe1 N1 C00K C00X 174.3(5) . . . . ?
Fe1 N2 C00J C00R 178.1(5) . . . . ?
Fe1 N2 C00J C00Y 1.9(7) . . . . ?
Fe1 N2 C00O C00T -177.1(5) . . . . ?
Fe1 N4 C00D C00G -175.2(4) . . . . ?
Fe1 N4 C00I C00M 174.4(5) . . . . ?
Fe1 N4 C00I C00Y -5.9(7) . . . . ?
Fe1 N3 C00P C00F -18.6(7) . . . . ?
Fe1 N3 C00S C00H 26.5(6) . . . . ?
Fe1 N3 C00Y C00I -58.2(6) . . . . ?
Fe1 N3 C00Y C00J 56.7(5) . . . . ?
N5 C00F C00P N3 14.1(9) . . . . ?
N5 C00F C015 C013 4.4(12) . . . . ?
N5 C00L C00U C010 -174.2(6) . . . . ?
N5 C00L C00U C013 5.0(11) . . . . ?
N5 C00L C00Z C017 175.7(7) . . . . ?
N1 C00H C00Q C012 -2.4(10) . . . . ?
N1 C00H C00S N3 -23.6(8) . . . . ?
N1 C00K C00X C012 -0.6(10) . . . . ?
N2 C00J C00R C00W 0.3(10) . . . . ?
N2 C00J C00Y N3 -41.9(7) . . . . ?
N2 C00J C00Y C00I 71.4(7) . . . . ?
N2 C00O C00T C00W -2.7(10) . . . . ?
N4 C00D C00G C00V 0.7(9) . . . . ?
N4 C00I C00M C00V 1.9(10) . . . . ?
N4 C00I C00Y N3 45.3(7) . . . . ?
N4 C00I C00Y C00J -67.9(7) . . . . ?
O3 Cl02 O2A O8A 112.1(8) . . . . ?
O3 Cl02 O8A O2A -108.2(7) . . . . ?
C00D N4 C00I C00M -1.7(9) . . . . ?
C00D N4 C00I C00Y 177.9(5) . . . . ?
C00D C00G C00V C00M -0.5(9) . . . . ?
O6 Cl02 O2A O8A -117.6(8) . . . . ?
O6 Cl02 O8A O2A 120.0(7) . . . . ?
C00F N5 C00L C00U -1.7(9) . . . . ?
C00F N5 C00L C00Z 178.8(7) . . . . ?
C00H N1 C00K C00X -1.9(9) . . . . ?
C00H C00Q C012 C00X 0.0(11) . . . . ?
C00I N4 C00D C00G 0.3(9) . . . . ?
C00I C00M C00V C00G -0.8(9) . . . . ?
C00J N2 C00O C00T 4.6(9) . . . . ?
C00J C00R C00W C00T 1.6(11) . . . . ?
C00K N1 C00H C00Q 3.4(9) . . . . ?
C00K N1 C00H C00S -175.4(5) . . . . ?
C00K C00X C012 C00Q 1.4(11) . . . . ?
C00L N5 C00F C00P 173.8(6) . . . . ?
C00L N5 C00F C015 -2.9(10) . . . . ?
C00L C00U C010 C016 -3.5(12) . . . . ?
C00L C00U C013 C015 -3.5(12) . . . . ?
C00L C00Z C017 C016 0.4(12) . . . . ?
C00M C00I C00Y N3 -135.1(7) . . . . ?
C00M C00I C00Y C00J 111.7(8) . . . . ?
C00O N2 C00J C00R -3.3(10) . . . . ?
C00O N2 C00J C00Y -179.5(5) . . . . ?
C00O C00T C00W C00R -0.4(11) . . . . ?
C00P N3 C00S C00H -95.0(7) . . . . ?
C00P N3 C00Y C00I 56.2(7) . . . . ?
C00P N3 C00Y C00J 171.1(5) . . . . ?
C00P C00F C015 C013 -172.2(7) . . . . ?
C00Q C00H C00S N3 157.6(6) . . . . ?
C00R C00J C00Y N3 142.2(7) . . . . ?
C00R C00J C00Y C00I -104.6(8) . . . . ?
C00S N3 C00P C00F 103.0(7) . . . . ?
C00S N3 C00Y C00I -172.7(6) . . . . ?
C00S N3 C00Y C00J -57.8(7) . . . . ?
C00S C00H C00Q C012 176.3(6) . . . . ?
C00U C00L C00Z C017 -3.8(11) . . . . ?
C00U C010 C016 C017 0.0(13) . . . . ?
C00U C013 C015 C00F -1.1(12) . . . . ?
C00Y N3 C00P C00F -125.3(6) . . . . ?
C00Y N3 C00S C00H 133.4(6) . . . . ?
C00Y C00I C00M C00V -177.6(6) . . . . ?
C00Y C00J C00R C00W 175.8(6) . . . . ?
C00Z C00L C00U C010 5.3(10) . . . . ?
C00Z C00L C00U C013 -175.5(7) . . . . ?
C010 C00U C013 C015 175.7(8) . . . . ?
C010 C016 C017 C00Z 1.6(13) . . . . ?
C013 C00U C010 C016 177.3(9) . . . . ?
C015 C00F C00P N3 -169.1(6) . . . . ?
